data_4114139
loop_
_publ_author_name
'Roger M. Sullivan'
'Haiming Liu'
'D. Steve Smith'
'Jonathan C. Hanson'
'Derek Osterhout'
'Michael Ciraolo'
'Clare P. Grey'
'James D. Martin'

_publ_section_title
;
 Sorptive Reconstruction of the CuAlCl4 Framework upon Reversible Ethylene
 Binding
;
_journal_name_full 'Journal of the American Chemical Society'
_journal_page_first 11065
_journal_page_last 11079
_journal_paper_doi 10.1021/ja036172o
_journal_volume 125
_journal_year 2003
_chemical_formula_structural (C2H4)CuAlCl4
_chemical_formula_sum 'C2 H4 Al Cl4 Cu'
_chemical_formula_weight 260.37
_chemical_name_common beta-et-1
_chemical_name_systematic
; 
 ? 
;
_space_group_IT_number 33
_symmetry_cell_setting orthorhombic
_symmetry_space_group_name_Hall 'P 2c -2n'
_symmetry_space_group_name_H-M 'P n a 21'
_atom_sites_solution_hydrogens geom
_atom_sites_solution_primary direct
_atom_sites_solution_secondary difmap
_audit_creation_method SHELXL
_cell_angle_alpha 90.00
_cell_angle_beta 90.00
_cell_angle_gamma 90.00
_cell_formula_units_Z 4
_cell_length_a 7.3060(15)
_cell_length_b 16.133(3)
_cell_length_c 7.0940(14)
_cell_measurement_temperature 293(2)
_cell_volume 836.2(3)
_computing_structure_refinement 'SHELXL-93 (Sheldrick, 1993)'
_computing_structure_solution 'SHELXS-86 (Sheldrick, 1990)'
_diffrn_ambient_temperature 293(2)
_diffrn_measurement_device 'Mar345 Image Plate'
_diffrn_measurement_method rotation
_diffrn_radiation_monochromator 'si 111 double'
_diffrn_radiation_source 'synchrotron nsls x7b'
_diffrn_radiation_wavelength 0.93760
_diffrn_reflns_av_R_equivalents 0.0000
_diffrn_reflns_av_sigmaI/netI 0.0205
_diffrn_reflns_limit_h_max 7
_diffrn_reflns_limit_h_min 0
_diffrn_reflns_limit_k_max 16
_diffrn_reflns_limit_k_min 0
_diffrn_reflns_limit_l_max 7
_diffrn_reflns_limit_l_min 0
_diffrn_reflns_number 564
_diffrn_reflns_theta_max 29.63
_diffrn_reflns_theta_min 3.33
_exptl_absorpt_coefficient_mu 3.897
_exptl_crystal_density_diffrn 2.068
_exptl_crystal_F_000 504
_exptl_crystal_size_max .8
_exptl_crystal_size_mid .8
_exptl_crystal_size_min .8
_refine_diff_density_max 0.535
_refine_diff_density_min -0.905
_refine_diff_density_rms 0.129
_refine_ls_abs_structure_details 'Flack H D (1983), Acta Cryst. A39, 876-881'
_refine_ls_abs_structure_Flack 0.01(4)
_refine_ls_extinction_coef 0.0042(15)
_refine_ls_extinction_expression Fc^*^=kFc[1+0.001xFc^2^\l^3^/sin(2\q)]^-1/4^
_refine_ls_extinction_method SHELXL
_refine_ls_goodness_of_fit_all 1.486
_refine_ls_goodness_of_fit_obs 1.482
_refine_ls_matrix_type full
_refine_ls_number_parameters 78
_refine_ls_number_reflns 564
_refine_ls_number_restraints 1
_refine_ls_restrained_S_all 1.484
_refine_ls_restrained_S_obs 1.481
_refine_ls_R_factor_all 0.0376
_refine_ls_R_factor_obs 0.0375
_refine_ls_shift/esd_max -0.144
_refine_ls_shift/esd_mean 0.016
_refine_ls_structure_factor_coef Fsqd
_refine_ls_weighting_details 'w=1/[\s^2^(Fo^2^)+(0.1000P)^2^+0.0000P] where P=(Fo^2^+2Fc^2^)/3'
_refine_ls_weighting_scheme calc
_refine_ls_wR_factor_all 0.1421
_refine_ls_wR_factor_obs 0.1414
_reflns_number_observed 562
_reflns_number_total 564
_reflns_observed_criterion >2sigma(I)
_cod_data_source_file ja036172osi20030515_025858.cif
_cod_data_source_block biglt
_cod_depositor_comments
;
The following automatic conversions were performed:

'_refine_ls_weighting_scheme' value 'calc
w=1/[\s^2^(Fo^2^)+(0.1000P)^2^+0.0000P] where P=(Fo^2^+2Fc^2^)/3' was
changed to 'calc'. New tag '_refine_ls_weighting_details' was
created. The value of the new tag was set to
'w=1/[\s^2^(Fo^2^)+(0.1000P)^2^+0.0000P] where P=(Fo^2^+2Fc^2^)/3'.

Automatic conversion script
Id: cif_fix_values 3143 2015-03-26 13:38:13Z robertas 
;
_cod_database_code 4114139

loop_
_symmetry_equiv_pos_as_xyz
'x, y, z'
'-x, -y, z+1/2'
'x+1/2, -y+1/2, z'
'-x+1/2, y+1/2, z+1/2'

loop_
_atom_site_aniso_label
_atom_site_aniso_U_11
_atom_site_aniso_U_22
_atom_site_aniso_U_33
_atom_site_aniso_U_23
_atom_site_aniso_U_13
_atom_site_aniso_U_12
C1 0.039(3) 0.023(4) 0.041(3) -0.011(6) -0.016(5) -0.005(3)
C2 0.016(3) 0.050(5) 0.037(3) -0.015(7) -0.004(4) -0.019(3)
Cu 0.0220(6) 0.0212(7) 0.0589(7) 0.0035(7) -0.0013(6) -0.0046(2)
Cl1 0.0069(12) 0.0223(13) 0.0204(9) -0.0066(8) -0.0020(7) -0.0005(8)
Cl2 0.0131(8) 0.0160(9) 0.0334(8) -0.009(2) -0.0005(11) 0.0029(6)
Al 0.0115(10) 0.0137(10) 0.0178(9) -0.007(2) -0.0063(10) 0.0021(7)
Cl3 0.0159(8) 0.0119(9) 0.0453(9) -0.0039(13) 0.0016(14) -0.0016(6)
Cl4 0.023(2) 0.040(2) 0.0158(9) 0.0075(10) -0.0005(8) 0.0018(10)

loop_
_atom_site_label
_atom_site_type_symbol
_atom_site_fract_x
_atom_site_fract_y
_atom_site_fract_z
_atom_site_U_iso_or_equiv
_atom_site_thermal_displace_type
_atom_site_occupancy
_atom_site_calc_flag
_atom_site_refinement_flags
C1 C -0.0737(7) 0.8079(4) 0.5314(17) 0.034(2) Uani 1 d .
H12 H -0.0661(7) 0.7743(4) 0.4183(17) 0.084(43) Uiso 1 calc R
H11 H -0.0701(7) 0.7756(4) 0.6467(17) 0.000(16) Uiso 1 calc R
C2 C -0.1909(8) 0.8703(5) 0.5274(19) 0.034(2) Uani 1 d .
H22 H -0.2636(8) 0.8790(5) 0.6401(19) 0.023(19) Uiso 1 calc R
H21 H -0.2596(8) 0.8776(5) 0.4115(19) 0.160(66) Uiso 1 calc R
Cu Cu 0.07608(11) 0.91816(5) 0.5309(2) 0.0340(4) Uani 1 d .
Cl1 Cl 0.3290(3) 0.90994(11) 0.2811(2) 0.0166(6) Uani 1 d .
Cl2 Cl 0.0772(2) 1.06410(10) 0.5306(3) 0.0208(4) Uani 1 d .
Al Al 0.1860(2) 0.87101(10) 0.0323(4) 0.0143(5) Uani 1 d .
Cl3 Cl 0.1328(2) 0.74269(8) 0.0276(4) 0.0243(5) Uani 1 d .
Cl4 Cl 0.3287(4) 0.90985(14) 0.7776(3) 0.0262(7) Uani 1 d .

loop_
_atom_type_symbol
_atom_type_description
_atom_type_scat_dispersion_real
_atom_type_scat_dispersion_imag
_atom_type_scat_source
C C 0.0033 0.0016 'International Tables Vol C Tables 4.2.6.8 and 6.1.1.4'
H H 0.0000 0.0000 'International Tables Vol C Tables 4.2.6.8 and 6.1.1.4'
Al Al 0.0645 0.0514 'International Tables Vol C Tables 4.2.6.8 and 6.1.1.4'
Cl Cl 0.1484 0.1585 'International Tables Vol C Tables 4.2.6.8 and 6.1.1.4'
Cu Cu 0.3201 1.2651 'International Tables Vol C Tables 4.2.6.8 and 6.1.1.4'

loop_
_geom_angle_atom_site_label_1
_geom_angle_atom_site_label_2
_geom_angle_atom_site_label_3
_geom_angle
_geom_angle_site_symmetry_1
_geom_angle_site_symmetry_3
C2 C1 Cu 72.0(4) . .
C2 C1 H12 116.4(7) . .
Cu C1 H12 116.4(3) . .
C2 C1 H11 116.4(8) . .
Cu C1 H11 116.4(3) . .
H12 C1 H11 113.4 . .
C1 C2 Cu 71.2(3) . .
C1 C2 H22 116.5(8) . .
Cu C2 H22 116.5(3) . .
C1 C2 H21 116.5(7) . .
Cu C2 H21 116.5(4) . .
H22 C2 H21 113.5 . .
C1 Cu C2 36.8(3) . .
C1 Cu Cl2 148.6(2) . .
C2 Cu Cl2 111.8(2) . .
C1 Cu Cl4 109.5(3) . .
C2 Cu Cl4 131.5(4) . .
Cl2 Cu Cl4 92.91(7) . .
C1 Cu Cl1 109.6(3) . .
C2 Cu Cl1 130.0(4) . .
Cl2 Cu Cl1 92.78(6) . .
Cl4 Cu Cl1 87.14(5) . .
Al Cl1 Cu 103.47(10) . .
Al Cl2 Cu 118.36(7) 2_575 .
Cl3 Al Cl1 113.00(14) . .
Cl3 Al Cl4 110.97(14) . 1_554
Cl1 Al Cl4 111.42(8) . 1_554
Cl3 Al Cl2 107.93(9) . 2_574
Cl1 Al Cl2 107.00(11) . 2_574
Cl4 Al Cl2 106.15(12) 1_554 2_574
Al Cl4 Cu 103.78(12) 1_556 .

loop_
_geom_bond_atom_site_label_1
_geom_bond_atom_site_label_2
_geom_bond_distance
_geom_bond_site_symmetry_2
C1 C2 1.322(9) .
C1 Cu 2.088(6) .
C1 H12 0.97 .
C1 H11 0.97 .
C2 Cu 2.098(6) .
C2 H22 0.97 .
C2 H21 0.97 .
Cu Cl2 2.354(2) .
Cu Cl4 2.547(3) .
Cu Cl1 2.564(3) .
Cl1 Al 2.145(3) .
Cl2 Al 2.190(2) 2_575
Al Cl3 2.107(2) .
Al Cl4 2.178(4) 1_554
Al Cl2 2.190(2) 2_574
Cl4 Al 2.178(4) 1_556
